data_7225649
loop_
_publ_author_name
'Juric, Marijana'
'Molcanov, Kresimir'
'Zilic, Dijana'
'Kojic-Prodic, Biserka'

_publ_section_title
;
 From mononuclear to linear one-dimensional coordination species of
 copper(II)-chloranilate: design and characterization
;
_journal_name_full 'RSC Adv.'
_journal_paper_doi 10.1039/C6RA13809H
_journal_year 2016
_chemical_formula_moiety 'C8 H3 Cl2 Cu1 N1 O4'
_chemical_formula_sum 'C8 H3 Cl2 Cu N O4'
_chemical_formula_weight 311.55
_space_group_IT_number 14
_symmetry_cell_setting monoclinic
_symmetry_space_group_name_Hall '-P 2ybc'
_symmetry_space_group_name_H-M 'P 1 21/c 1'
_audit_creation_date 2015-02-06T11:39:55-00:00
_audit_creation_method 'WinGX routine CIF_UPDATE'
_audit_update_record
;
2015-10-26 deposited with the CCDC.
2016-06-21 downloaded from the CCDC.
;
_cell_angle_alpha 90
_cell_angle_beta 94.337(4)
_cell_angle_gamma 90
_cell_formula_units_Z 4
_cell_length_a 7.5779(3)
_cell_length_b 8.2261(4)
_cell_length_c 16.7585(8)
_cell_measurement_reflns_used 2547
_cell_measurement_temperature 293(2)
_cell_measurement_theta_max 75.5098
_cell_measurement_theta_min 5.2897
_cell_volume 1041.68(8)
_computing_cell_refinement
;
        CrysAlisPro, Agilent Technologies,
        Version 1.171.36.20 (release 27-06-2012 CrysAlis171 .NET)
        (compiled Jul 11 2012,15:38:31)
;
_computing_data_collection
;
        CrysAlisPro, Agilent Technologies,
        Version 1.171.36.20 (release 27-06-2012 CrysAlis171 .NET)
        (compiled Jul 11 2012,15:38:31)
;
_computing_data_reduction
;
        CrysAlisPro, Agilent Technologies,
        Version 1.171.36.20 (release 27-06-2012 CrysAlis171 .NET)
        (compiled Jul 11 2012,15:38:31)
;
_computing_molecular_graphics 'Ortep-3 for Windows (Farrugia, 1997)'
_computing_publication_material 'WinGX publication routines (Farrugia, 1999)'
_computing_structure_refinement 'SHELXL-97 (Sheldrick, 1997)'
_computing_structure_solution 'SHELXS-97 (Sheldrick, 1997)'
_diffrn_ambient_temperature 293(2)
_diffrn_measured_fraction_theta_full 0.988
_diffrn_measured_fraction_theta_max 0.988
_diffrn_measurement_device_type 'Xcalibur, Ruby, Nova'
_diffrn_measurement_method 'CCD, \w scans'
_diffrn_radiation_probe x-ray
_diffrn_radiation_type CuK\a
_diffrn_radiation_wavelength 1.54184
_diffrn_reflns_av_R_equivalents 0.0361
_diffrn_reflns_limit_h_max 9
_diffrn_reflns_limit_h_min -9
_diffrn_reflns_limit_k_max 6
_diffrn_reflns_limit_k_min -10
_diffrn_reflns_limit_l_max 20
_diffrn_reflns_limit_l_min -21
_diffrn_reflns_number 4736
_diffrn_reflns_theta_full 75.69
_diffrn_reflns_theta_max 75.69
_diffrn_reflns_theta_min 5.29
_exptl_absorpt_coefficient_mu 7.703
_exptl_absorpt_correction_T_max 1
_exptl_absorpt_correction_T_min 0.82595
_exptl_absorpt_correction_type multi-scan
_exptl_crystal_colour 'dark red'
_exptl_crystal_density_diffrn 1.987
_exptl_crystal_density_method 'not measured'
_exptl_crystal_description prism
_exptl_crystal_F_000 612
_exptl_crystal_size_max 0.09
_exptl_crystal_size_mid 0.07
_exptl_crystal_size_min 0.04
_refine_diff_density_max 0.49
_refine_diff_density_min -0.801
_refine_ls_extinction_method none
_refine_ls_goodness_of_fit_ref 1.06
_refine_ls_hydrogen_treatment refall
_refine_ls_matrix_type full
_refine_ls_number_parameters 157
_refine_ls_number_reflns 2146
_refine_ls_number_restraints 9
_refine_ls_restrained_S_all 1.059
_refine_ls_R_factor_gt 0.0444
_refine_ls_shift/su_max 0
_refine_ls_structure_factor_coef Fsqd
_refine_ls_weighting_details 'calc w=1/[\s^2^(Fo^2^)+(0.0790P)^2^+0.5205P] where P=(Fo^2^+2Fc^2^)/3'
_refine_ls_weighting_scheme calc
_refine_ls_wR_factor_ref 0.1292
_reflns_number_gt 1888
_reflns_number_total 2146
_reflns_threshold_expression >2sigma(I)
_cod_data_source_file c6ra13809h2.cif
_cod_data_source_block cu-h2ca-96
_cod_database_code 7225649

loop_
_symmetry_equiv_pos_as_xyz
'x, y, z'
'-x, y+1/2, -z+1/2'
'-x, -y, -z'
'x, -y-1/2, z-1/2'

loop_
_atom_site_label
_atom_site_type_symbol
_atom_site_fract_x
_atom_site_fract_y
_atom_site_fract_z
_atom_site_U_iso_or_equiv
_atom_site_adp_type
_atom_site_occupancy
_atom_site_calc_flag
_atom_site_refinement_flags
Cu1 Cu 0.04967(5) 0.35037(6) 0.41280(3) 0.03915(19) Uani 1 d .
Cl1 Cl 0.57741(11) 0.17017(11) 0.58082(5) 0.0472(2) Uani 1 d .
Cl2 Cl 0.52182(11) 0.55348(12) 0.24991(5) 0.0479(2) Uani 1 d .
O1 O 0.2300(3) 0.4428(3) 0.34864(15) 0.0402(5) Uani 1 d .
O2 O 0.2546(3) 0.2952(3) 0.48650(15) 0.0420(5) Uani 1 d .
O3 O 0.8721(3) 0.3039(3) 0.48831(16) 0.0458(6) Uani 1 d .
O4 O 0.8482(3) 0.4428(3) 0.34850(15) 0.0401(5) Uani 1 d .
C1 C 0.3865(4) 0.4119(4) 0.3768(2) 0.0348(6) Uani 1 d .
C2 C 0.3991(4) 0.3218(4) 0.4567(2) 0.0337(6) Uani 1 d .
C3 C 0.5646(4) 0.2779(4) 0.4926(2) 0.0364(6) Uani 1 d .
C4 C 0.7161(4) 0.3259(4) 0.4580(2) 0.0351(6) Uani 1 d .
C5 C 0.7023(4) 0.4123(4) 0.37732(19) 0.0340(6) Uani 1 d .
C6 C 0.5370(4) 0.4529(4) 0.34032(19) 0.0345(6) Uani 1 d .
N1 N 0.0251(6) 0.1072(5) 0.3580(3) 0.0636(9) Uani 1 d .
C7 C -0.0095(6) -0.0229(5) 0.3454(3) 0.0538(9) Uani 1 d D
C8 C -0.0545(9) -0.1912(6) 0.3307(4) 0.0772(16) Uani 1 d D
H8A H -0.079(12) -0.249(6) 0.377(2) 0.41(12) Uiso 1 d D
H8B H 0.045(5) -0.244(5) 0.311(4) 0.11(3) Uiso 1 d D
H8C H -0.156(6) -0.204(6) 0.296(4) 0.14(3) Uiso 1 d D

loop_
_atom_site_aniso_label
_atom_site_aniso_U_11
_atom_site_aniso_U_22
_atom_site_aniso_U_33
_atom_site_aniso_U_23
_atom_site_aniso_U_13
_atom_site_aniso_U_12
Cu1 0.0155(3) 0.0484(3) 0.0533(3) 0.0037(2) 0.00121(19) 0.00042(16)
Cl1 0.0336(4) 0.0569(5) 0.0509(5) 0.0144(3) 0.0019(3) 0.0030(3)
Cl2 0.0344(4) 0.0620(5) 0.0470(4) 0.0121(4) 0.0003(3) 0.0005(3)
O1 0.0169(10) 0.0519(13) 0.0511(12) 0.0050(10) -0.0019(8) -0.0004(8)
O2 0.0181(10) 0.0561(13) 0.0521(13) 0.0082(11) 0.0045(9) -0.0012(9)
O3 0.0183(10) 0.0648(15) 0.0538(14) 0.0098(11) -0.0004(9) 0.0050(10)
O4 0.0182(10) 0.0490(12) 0.0537(13) 0.0065(10) 0.0054(9) 0.0001(8)
C1 0.0183(13) 0.0366(13) 0.0486(16) -0.0055(12) -0.0026(11) 0.0008(10)
C2 0.0168(12) 0.0366(14) 0.0480(16) -0.0026(12) 0.0041(11) 0.0004(10)
C3 0.0248(14) 0.0392(15) 0.0447(16) 0.0034(12) 0.0000(12) 0.0028(11)
C4 0.0207(13) 0.0390(14) 0.0454(16) 0.0000(12) 0.0011(11) 0.0025(11)
C5 0.0207(13) 0.0357(13) 0.0455(16) -0.0022(12) 0.0015(11) 0.0009(10)
C6 0.0232(13) 0.0406(14) 0.0395(14) 0.0029(12) 0.0002(11) 0.0008(11)
N1 0.061(2) 0.0456(19) 0.083(3) -0.0084(17) 0.0018(19) -0.0013(16)
C7 0.053(2) 0.053(2) 0.054(2) 0.0024(17) -0.0048(17) 0.0022(17)
C8 0.107(5) 0.046(2) 0.073(3) 0.001(2) -0.026(3) -0.010(3)

loop_
_atom_type_symbol
_atom_type_description
_atom_type_scat_dispersion_real
_atom_type_scat_dispersion_imag
_atom_type_scat_source
C C 0.0181 0.0091 'International Tables Vol C Tables 4.2.6.8 and 6.1.1.4'
H H 0 0 'International Tables Vol C Tables 4.2.6.8 and 6.1.1.4'
Cl Cl 0.3639 0.7018 'International Tables Vol C Tables 4.2.6.8 and 6.1.1.4'
Cu Cu -1.9646 0.5888 'International Tables Vol C Tables 4.2.6.8 and 6.1.1.4'
N N 0.0311 0.018 'International Tables Vol C Tables 4.2.6.8 and 6.1.1.4'
O O 0.0492 0.0322 'International Tables Vol C Tables 4.2.6.8 and 6.1.1.4'
B B 0.009 0.0039 'International Tables Vol C Tables 4.2.6.8 and 6.1.1.4'

loop_
_geom_angle_atom_site_label_1
_geom_angle_atom_site_label_2
_geom_angle_atom_site_label_3
_geom_angle
_geom_angle_site_symmetry_1
_geom_angle_site_symmetry_3
O3 Cu1 O4 83.43(10) 1_455 1_455
O3 Cu1 O1 167.58(12) 1_455 .
O4 Cu1 O1 95.44(9) 1_455 .
O3 Cu1 O2 95.62(10) 1_455 .
O4 Cu1 O2 169.90(11) 1_455 .
O1 Cu1 O2 83.31(9) . .
O3 Cu1 N1 92.97(14) 1_455 .
O4 Cu1 N1 94.90(14) 1_455 .
O1 Cu1 N1 99.45(14) . .
O2 Cu1 N1 95.19(14) . .
C1 O1 Cu1 113.0(2) . .
C2 O2 Cu1 112.4(2) . .
C4 O3 Cu1 112.4(2) . 1_655
C5 O4 Cu1 112.4(2) . 1_655
O1 C1 C6 124.7(3) . .
O1 C1 C2 114.7(3) . .
C6 C1 C2 120.6(3) . .
O2 C2 C3 124.4(3) . .
O2 C2 C1 115.7(3) . .
C3 C2 C1 119.9(3) . .
C4 C3 C2 119.5(3) . .
C4 C3 Cl1 120.9(2) . .
C2 C3 Cl1 119.6(2) . .
O3 C4 C3 124.8(3) . .
O3 C4 C5 115.0(3) . .
C3 C4 C5 120.2(3) . .
O4 C5 C6 124.3(3) . .
O4 C5 C4 115.4(3) . .
C6 C5 C4 120.3(3) . .
C1 C6 C5 119.4(3) . .
C1 C6 Cl2 120.4(2) . .
C5 C6 Cl2 120.3(2) . .
C7 N1 Cu1 163.5(4) . .
N1 C7 C8 178.9(6) . .
C7 C8 H8A 114(4) . .
C7 C8 H8B 109(3) . .
H8A C8 H8B 105(4) . .
C7 C8 H8C 113(3) . .
H8A C8 H8C 104(4) . .
H8B C8 H8C 111(4) . .

loop_
_geom_bond_atom_site_label_1
_geom_bond_atom_site_label_2
_geom_bond_distance
_geom_bond_site_symmetry_2
Cu1 O3 1.954(2) 1_455
Cu1 O4 1.955(2) 1_455
Cu1 O1 1.955(2) .
Cu1 O2 1.963(2) .
Cu1 N1 2.203(4) .
Cl1 C3 1.719(3) .
Cl2 C6 1.722(3) .
O1 C1 1.268(4) .
O2 C2 1.257(4) .
O3 C4 1.264(4) .
O3 Cu1 1.954(2) 1_655
O4 C5 1.264(4) .
O4 Cu1 1.955(2) 1_655
C1 C6 1.376(4) .
C1 C2 1.528(5) .
C2 C3 1.397(4) .
C3 C4 1.383(4) .
C4 C5 1.524(5) .
C5 C6 1.396(4) .
N1 C7 1.118(6) .
C7 C8 1.442(6) .
C8 H8A 0.947(19) .
C8 H8B 0.947(18) .
C8 H8C 0.941(18) .

loop_
_geom_torsion_atom_site_label_1
_geom_torsion_atom_site_label_2
_geom_torsion_atom_site_label_3
_geom_torsion_atom_site_label_4
_geom_torsion
_geom_torsion_site_symmetry_1
O3 Cu1 O1 C1 92.7(5) 1_455
O4 Cu1 O1 C1 176.9(2) 1_455
O2 Cu1 O1 C1 6.9(2) .
N1 Cu1 O1 C1 -87.2(2) .
O3 Cu1 O2 C2 -176.1(2) 1_455
O4 Cu1 O2 C2 -92.0(6) 1_455
O1 Cu1 O2 C2 -8.5(2) .
N1 Cu1 O2 C2 90.4(3) .
Cu1 O1 C1 C6 175.3(3) .
Cu1 O1 C1 C2 -4.4(3) .
Cu1 O2 C2 C3 -173.0(3) .
Cu1 O2 C2 C1 8.4(3) .
O1 C1 C2 O2 -2.8(4) .
C6 C1 C2 O2 177.5(3) .
O1 C1 C2 C3 178.5(3) .
C6 C1 C2 C3 -1.2(5) .
O2 C2 C3 C4 -174.3(3) .
C1 C2 C3 C4 4.3(5) .
O2 C2 C3 Cl1 3.8(5) .
C1 C2 C3 Cl1 -177.7(2) .
Cu1 O3 C4 C3 169.0(3) 1_655
Cu1 O3 C4 C5 -11.0(4) 1_655
C2 C3 C4 O3 174.4(3) .
Cl1 C3 C4 O3 -3.7(5) .
C2 C3 C4 C5 -5.7(5) .
Cl1 C3 C4 C5 176.3(2) .
Cu1 O4 C5 C6 -174.9(3) 1_655
Cu1 O4 C5 C4 5.4(3) 1_655
O3 C4 C5 O4 3.9(4) .
C3 C4 C5 O4 -176.1(3) .
O3 C4 C5 C6 -175.8(3) .
C3 C4 C5 C6 4.2(5) .
O1 C1 C6 C5 180.0(3) .
C2 C1 C6 C5 -0.3(5) .
O1 C1 C6 Cl2 0.0(5) .
C2 C1 C6 Cl2 179.6(2) .
O4 C5 C6 C1 179.2(3) .
C4 C5 C6 C1 -1.1(5) .
O4 C5 C6 Cl2 -0.8(5) .
C4 C5 C6 Cl2 178.9(2) .
O3 Cu1 N1 C7 -11.2(14) 1_455
O4 Cu1 N1 C7 -94.8(14) 1_455
O1 Cu1 N1 C7 168.8(14) .
O2 Cu1 N1 C7 84.8(14) .
Cu1 N1 C7 C8 -3E1(3) .
